data_4036220
loop_
_publ_author_name
'Batchu, Harikrishna'
'Bhattacharyya, Soumya'
'Kant, Ruchir'
'Batra, Sanjay'

_publ_section_title
;
 Palladium-Catalyzed Chelation-Assisted Regioselective Oxidative
 Dehydrogenative Homocoupling/Ortho-Hydroxylation in N-Phenylpyrazoles.
;
_journal_issue 15
_journal_name_full 'The Journal of organic chemistry'
_journal_page_first 7360
_journal_page_last 7374
_journal_paper_doi 10.1021/acs.joc.5b00733
_journal_volume 80
_journal_year 2015
_chemical_compound_source 'see text'
_chemical_formula_moiety 'C36 H28 Cl2 N4 O4, 3(C H4 O)'
_chemical_formula_sum 'C39 H40 Cl2 N4 O7'
_chemical_formula_weight 747.65
_space_group_IT_number 14
_space_group_name_Hall '-P 2ybc'
_space_group_name_H-M_alt 'P 1 21/c 1'
_symmetry_cell_setting monoclinic
_symmetry_Int_Tables_number 14
_symmetry_space_group_name_Hall '-P 2ybc'
_symmetry_space_group_name_H-M 'P 1 21/c 1'
_atom_sites_solution_hydrogens geom
_atom_sites_solution_primary direct
_atom_sites_solution_secondary difmap
_cell_angle_alpha 90
_cell_angle_beta 93.596(7)
_cell_angle_gamma 90
_cell_formula_units_Z 4
_cell_length_a 17.736(8)
_cell_length_b 11.698(5)
_cell_length_c 18.495(8)
_cell_measurement_reflns_used 4445
_cell_measurement_temperature 293(2)
_cell_measurement_theta_max 25.4
_cell_measurement_theta_min 3.1
_cell_volume 3830(3)
_computing_cell_refinement
;
CrystalClear-SM Expert 2.1 b24 (Rigaku, 2012)
;
_computing_data_collection
;
CrystalClear-SM Expert 2.1 b24 (Rigaku, 2012)
;
_computing_data_reduction
;
CrystalClear-SM Expert 2.1 b24 (Rigaku, 2012)
;
_computing_molecular_graphics 'SHELXTL (Bruker, 1997)'
_computing_publication_material 'PLATON (Spek, 2003)'
_computing_structure_refinement 'SHELXL-97 (Sheldrick, 1997)'
_computing_structure_solution 'SHELXS-97 (Sheldrick, 1990)'
_diffrn_ambient_temperature 293(2)
_diffrn_detector CCD
_diffrn_detector_area_resol_mean 28.5714
_diffrn_measured_fraction_theta_full 0.996
_diffrn_measured_fraction_theta_max 0.996
_diffrn_measurement_device
;
AFC12 (Right): Kappa 3 circle
;
_diffrn_measurement_device_type
;
Rigaku Saturn724+ (4x4 bin mode)
;
_diffrn_measurement_method 'profile data from \w-scans'
_diffrn_measurement_specimen_support Fiber
_diffrn_radiation_monochromator Confocal
_diffrn_radiation_type 'Mo K\a'
_diffrn_radiation_wavelength 0.71075
_diffrn_reflns_av_R_equivalents 0.0715
_diffrn_reflns_av_sigmaI/netI 0.0601
_diffrn_reflns_limit_h_max 21
_diffrn_reflns_limit_h_min -21
_diffrn_reflns_limit_k_max 14
_diffrn_reflns_limit_k_min -11
_diffrn_reflns_limit_l_max 15
_diffrn_reflns_limit_l_min -22
_diffrn_reflns_number 28873
_diffrn_reflns_theta_full 25.37
_diffrn_reflns_theta_max 25.37
_diffrn_reflns_theta_min 3.09
_diffrn_source MicroMax003_Mo
_diffrn_source_current 0.6
_diffrn_source_power 0.0
_diffrn_source_voltage 50.0
_exptl_absorpt_coefficient_mu 0.223
_exptl_absorpt_correction_T_max 0.938
_exptl_absorpt_correction_T_min 0.934
_exptl_absorpt_correction_type multi-scan
_exptl_absorpt_process_details 'REQAB (Rigaku, 1998)'
_exptl_crystal_colour Colorless
_exptl_crystal_density_diffrn 1.297
_exptl_crystal_density_method 'Not Measured'
_exptl_crystal_description Block
_exptl_crystal_F_000 1568
_exptl_crystal_size_max 0.310
_exptl_crystal_size_mid 0.310
_exptl_crystal_size_min 0.290
_refine_diff_density_max 0.704
_refine_diff_density_min -0.437
_refine_diff_density_rms 0.061
_refine_ls_extinction_method none
_refine_ls_goodness_of_fit_ref 1.164
_refine_ls_hydrogen_treatment constr
_refine_ls_matrix_type full
_refine_ls_number_parameters 477
_refine_ls_number_reflns 6999
_refine_ls_number_restraints 0
_refine_ls_restrained_S_all 1.164
_refine_ls_R_factor_all 0.1163
_refine_ls_R_factor_gt 0.1008
_refine_ls_shift/su_max 0.000
_refine_ls_shift/su_mean 0.000
_refine_ls_structure_factor_coef Fsqd
_refine_ls_weighting_details 'calc w=1/[\s^2^(Fo^2^)+(0.0966P)^2^+3.6366P] where P=(Fo^2^+2Fc^2^)/3'
_refine_ls_weighting_scheme calc
_refine_ls_wR_factor_gt 0.2417
_refine_ls_wR_factor_ref 0.2536
_reflns_number_gt 5887
_reflns_number_total 6999
_reflns_threshold_expression >2sigma(I)
_cod_data_source_file jo5b00733_si_002.cif
_cod_data_source_block xxx3
_cod_depositor_comments
;
The following automatic conversions were performed:

data item '_exptl_absorpt_correction_type' value 'Multi-scan' was
changed to 'multi-scan' in accordance with the
/home/saulius/struct/COD-crude-data/automatic-downloads/DataCite-retrospective/ACS/depositions/lib/dictionaries/cif_core.dic
dictionary named 'cif_core.dic' version 2.4.2 last updated on
2011-04-26.

data item '_refine_ls_hydrogen_treatment' value 'Constr' was changed
to 'constr' in accordance with the
/home/saulius/struct/COD-crude-data/automatic-downloads/DataCite-retrospective/ACS/depositions/lib/dictionaries/cif_core.dic
dictionary named 'cif_core.dic' version 2.4.2 last updated on
2011-04-26.

data item '_symmetry_cell_setting' value 'Monoclinic' was changed to
'monoclinic' in accordance with the
/home/saulius/struct/COD-crude-data/automatic-downloads/DataCite-retrospective/ACS/depositions/lib/dictionaries/cif_core.dic
dictionary named 'cif_core.dic' version 2.4.2 last updated on
2011-04-26.

Automatic conversion script
Id: cif_fix_values 6909 2019-04-08 15:41:33Z antanas 
;
_cod_original_sg_symbol_H-M 'P 21/c'
_cod_database_code 4036220

loop_
_symmetry_equiv_pos_site_id
_symmetry_equiv_pos_as_xyz
1 x,y,z
2 -x,1/2+y,1/2-z
3 -x,-y,-z
4 x,1/2-y,1/2+z

loop_
_atom_site_aniso_label
_atom_site_aniso_U_11
_atom_site_aniso_U_22
_atom_site_aniso_U_33
_atom_site_aniso_U_23
_atom_site_aniso_U_13
_atom_site_aniso_U_12
Cl18 0.0911(10) 0.0768(9) 0.1250(12) 0.0314(8) -0.0177(8) 0.0068(7)
Cl36 0.0911(9) 0.0813(9) 0.0861(9) 0.0018(7) 0.0345(7) -0.0214(7)
O38 0.069(2) 0.068(2) 0.104(3) -0.0245(18) 0.0319(18) 0.0002(16)
O39 0.0639(17) 0.0427(16) 0.083(2) -0.0191(14) 0.0078(15) 0.0013(13)
O43 0.072(2) 0.0444(18) 0.152(3) -0.016(2) 0.029(2) -0.0105(16)
O44 0.071(2) 0.056(2) 0.250(6) -0.050(3) 0.059(3) -0.0015(17)
N1 0.0486(17) 0.0430(18) 0.0518(18) -0.0010(14) 0.0106(14) 0.0007(14)
N5 0.0456(16) 0.0337(16) 0.0499(17) 0.0000(13) 0.0087(13) -0.0028(12)
N19 0.0409(15) 0.0342(16) 0.0542(17) 0.0026(13) 0.0084(13) -0.0012(12)
N23 0.0454(16) 0.0332(16) 0.066(2) 0.0017(14) 0.0061(14) -0.0016(13)
C2 0.052(2) 0.040(2) 0.050(2) -0.0058(16) 0.0049(16) -0.0014(16)
C3 0.049(2) 0.036(2) 0.059(2) -0.0020(17) 0.0036(17) -0.0046(16)
C4 0.0427(19) 0.0356(19) 0.050(2) 0.0006(15) 0.0050(15) -0.0012(15)
C6 0.0396(19) 0.045(2) 0.072(3) -0.0170(19) 0.0026(18) -0.0034(16)
C7 0.0414(18) 0.0308(18) 0.062(2) 0.0024(16) 0.0053(16) -0.0003(14)
C8 0.062(2) 0.047(2) 0.067(3) 0.010(2) 0.009(2) -0.0051(19)
C9 0.067(3) 0.047(2) 0.087(3) 0.022(2) 0.010(2) -0.007(2)
C10 0.059(2) 0.032(2) 0.116(4) 0.007(2) 0.001(3) -0.0088(18)
C11 0.053(2) 0.035(2) 0.078(3) -0.0046(19) -0.003(2) -0.0035(17)
C12 0.0386(18) 0.0304(18) 0.063(2) -0.0017(16) 0.0000(16) 0.0014(14)
C13 0.041(2) 0.108(4) 0.076(3) -0.038(3) 0.015(2) -0.007(2)
C14 0.066(3) 0.116(5) 0.098(4) -0.025(4) 0.020(3) -0.029(3)
C15 0.053(3) 0.103(5) 0.141(6) -0.043(4) 0.010(3) -0.004(3)
C16 0.059(3) 0.067(3) 0.145(5) -0.040(4) -0.010(3) 0.011(3)
C17 0.060(3) 0.048(2) 0.100(4) -0.015(2) -0.015(2) 0.004(2)
C20 0.0447(19) 0.036(2) 0.070(2) 0.0040(17) 0.0049(18) 0.0011(16)
C21 0.0392(19) 0.044(2) 0.081(3) 0.001(2) 0.0062(18) -0.0009(16)
C22 0.0366(17) 0.0385(19) 0.059(2) 0.0056(16) 0.0054(16) -0.0028(15)
C24 0.0367(18) 0.044(2) 0.064(2) 0.0039(18) -0.0004(16) -0.0012(15)
C25 0.0420(18) 0.045(2) 0.047(2) -0.0061(16) 0.0063(15) -0.0073(16)
C26 0.059(2) 0.056(2) 0.057(2) 0.002(2) 0.0053(19) -0.0096(19)
C27 0.059(3) 0.084(3) 0.055(2) -0.008(2) 0.017(2) -0.016(2)
C28 0.058(2) 0.079(3) 0.067(3) -0.020(2) 0.017(2) -0.002(2)
C29 0.048(2) 0.053(2) 0.070(3) -0.016(2) 0.0086(19) 0.0035(18)
C30 0.0401(18) 0.0387(19) 0.054(2) -0.0063(16) 0.0010(15) -0.0036(15)
C31 0.045(2) 0.051(2) 0.071(3) 0.002(2) 0.0061(18) -0.0073(18)
C32 0.052(2) 0.054(3) 0.101(4) 0.006(3) 0.004(2) -0.016(2)
C33 0.076(3) 0.062(3) 0.107(4) -0.021(3) -0.002(3) -0.019(3)
C34 0.071(3) 0.075(3) 0.085(3) -0.023(3) 0.003(2) -0.018(3)
C35 0.052(2) 0.061(3) 0.066(3) -0.004(2) 0.0004(19) -0.0147(19)
C37 0.061(3) 0.046(2) 0.063(2) -0.0039(19) 0.006(2) 0.0054(19)
C40 0.104(4) 0.071(4) 0.150(6) -0.050(4) -0.013(4) -0.005(3)
C41 0.094(4) 0.055(3) 0.109(4) -0.033(3) 0.006(3) 0.011(3)
C42 0.058(3) 0.038(2) 0.115(4) -0.002(2) 0.023(3) 0.000(2)
C45 0.367(19) 0.140(9) 0.126(8) -0.007(7) -0.003(10) 0.006(10)
C46 0.112(6) 0.125(7) 0.238(12) -0.037(8) 0.043(7) -0.021(5)
O1 0.105(3) 0.113(4) 0.134(4) -0.005(3) 0.042(3) -0.019(3)
C43 0.122(6) 0.114(6) 0.131(6) -0.031(5) 0.028(5) -0.010(5)
O2 0.235(8) 0.213(8) 0.276(9) 0.119(7) 0.145(7) 0.078(7)
C47 0.184(10) 0.229(13) 0.178(9) 0.030(9) 0.086(8) 0.009(9)
O9 0.358(13) 0.231(9) 0.141(6) 0.004(6) 0.056(7) 0.131(8)
C44 0.256(12) 0.172(10) 0.118(7) -0.037(7) -0.017(7) 0.032(8)

loop_
_atom_site_label
_atom_site_type_symbol
_atom_site_thermal_displace_type
_atom_site_fract_x
_atom_site_fract_y
_atom_site_fract_z
_atom_site_occupancy
_atom_site_U_iso_or_equiv
_atom_site_calc_flag
_atom_site_refinement_flags
Cl18 Cl Uani 0.48374(8) 0.02801(13) 0.40838(9) 1.000 0.0987(6) . .
Cl36 Cl Uani 0.08371(8) 0.07558(12) 0.32851(7) 1.000 0.0850(5) . .
O38 O Uani 0.24451(18) 0.4670(3) 0.46793(19) 1.000 0.0792(14) . .
O39 O Uani 0.35731(16) 0.5498(2) 0.45628(17) 1.000 0.0631(10) . .
O43 O Uani 0.22546(19) 0.5879(3) 0.3066(2) 1.000 0.0885(13) . .
O44 O Uani 0.1070(2) 0.5313(3) 0.3154(3) 1.000 0.124(2) . .
N1 N Uani 0.29762(16) 0.2757(3) 0.39448(16) 1.000 0.0475(10) . .
N5 N Uani 0.34237(16) 0.2053(2) 0.35776(16) 1.000 0.0428(9) . .
N19 N Uani 0.24538(15) 0.2684(2) 0.21611(16) 1.000 0.0429(9) . .
N23 N Uani 0.25367(16) 0.3775(3) 0.23928(17) 1.000 0.0481(10) . .
C2 C Uani 0.3389(2) 0.3703(3) 0.4061(2) 1.000 0.0473(12) . .
C3 C Uani 0.4094(2) 0.3598(3) 0.3777(2) 1.000 0.0480(12) . .
C4 C Uani 0.41166(19) 0.2532(3) 0.34762(19) 1.000 0.0427(11) . .
C6 C Uani 0.4749(2) 0.2005(3) 0.3120(2) 1.000 0.0522(14) . .
C7 C Uani 0.31447(19) 0.0930(3) 0.3393(2) 1.000 0.0447(11) . .
C8 C Uani 0.2873(2) 0.0288(4) 0.3952(2) 1.000 0.0585(14) . .
C9 C Uani 0.2617(3) -0.0808(4) 0.3820(3) 1.000 0.0668(16) . .
C10 C Uani 0.2643(2) -0.1270(4) 0.3138(3) 1.000 0.0692(16) . .
C11 C Uani 0.2906(2) -0.0629(3) 0.2585(2) 1.000 0.0556(14) . .
C12 C Uani 0.31493(19) 0.0497(3) 0.2691(2) 1.000 0.0441(11) . .
C13 C Uani 0.5049(2) 0.2643(5) 0.2529(3) 1.000 0.0745(18) . .
C14 C Uani 0.5654(3) 0.2209(6) 0.2195(3) 1.000 0.093(2) . .
C15 C Uani 0.5996(3) 0.1223(6) 0.2432(4) 1.000 0.099(3) . .
C16 C Uani 0.5750(3) 0.0615(5) 0.2994(4) 1.000 0.091(2) . .
C17 C Uani 0.5111(2) 0.1017(4) 0.3342(3) 1.000 0.0702(18) . .
C20 C Uani 0.1876(2) 0.4030(3) 0.2661(2) 1.000 0.0502(11) . .
C21 C Uani 0.1372(2) 0.3120(3) 0.2592(2) 1.000 0.0546(14) . .
C22 C Uani 0.17440(18) 0.2256(3) 0.2264(2) 1.000 0.0446(11) . .
C24 C Uani 0.14824(19) 0.1121(3) 0.2004(2) 1.000 0.0484(11) . .
C25 C Uani 0.30674(19) 0.2174(3) 0.18062(19) 1.000 0.0445(11) . .
C26 C Uani 0.3310(2) 0.2730(4) 0.1200(2) 1.000 0.0573(12) . .
C27 C Uani 0.3883(2) 0.2262(4) 0.0816(2) 1.000 0.0654(16) . .
C28 C Uani 0.4193(2) 0.1232(4) 0.1034(2) 1.000 0.0675(16) . .
C29 C Uani 0.3951(2) 0.0685(4) 0.1635(2) 1.000 0.0568(14) . .
C30 C Uani 0.33922(19) 0.1137(3) 0.2046(2) 1.000 0.0444(11) . .
C31 C Uani 0.1057(2) 0.0395(4) 0.2416(2) 1.000 0.0556(14) . .
C32 C Uani 0.0809(2) -0.0657(4) 0.2149(3) 1.000 0.0690(18) . .
C33 C Uani 0.0985(3) -0.1002(4) 0.1470(3) 1.000 0.0820(19) . .
C34 C Uani 0.1404(3) -0.0305(4) 0.1052(3) 1.000 0.0771(17) . .
C35 C Uani 0.1644(2) 0.0746(4) 0.1312(2) 1.000 0.0598(16) . .
C37 C Uani 0.3071(2) 0.4658(3) 0.4464(2) 1.000 0.0566(14) . .
C40 C Uani 0.3971(3) 0.7278(5) 0.5063(4) 1.000 0.109(3) . .
C41 C Uani 0.3325(3) 0.6492(4) 0.4955(3) 1.000 0.086(2) . .
C42 C Uani 0.1774(2) 0.5173(4) 0.2974(3) 1.000 0.0696(18) . .
C45 C Uani 0.0824(8) 0.6455(10) 0.4041(6) 1.000 0.212(7) . .
C46 C Uani 0.0823(5) 0.6531(8) 0.3347(6) 1.000 0.157(5) . .
O1 O Uani 0.1569(3) 0.2347(4) 0.4749(3) 1.000 0.116(2) . .
C43 C Uani 0.0935(4) 0.3024(7) 0.4582(4) 1.000 0.122(3) . .
O2 O Uani 0.1286(6) 0.0297(7) 0.5292(6) 1.000 0.236(5) . .
C47 C Uani 0.0773(6) 0.0505(10) 0.5786(6) 1.000 0.194(6) . .
O9 O Uani 0.2019(7) 0.8330(9) 0.5534(4) 1.000 0.242(6) . .
C44 C Uani 0.2350(7) 0.8452(9) 0.6198(5) 1.000 0.183(6) . .
H3 H Uiso 0.44750 0.41460 0.37900 1.000 0.0570 calc R
H9 H Uiso 0.28640 0.05970 0.44150 1.000 0.0700 calc R
H10 H Uiso 0.24270 -0.12360 0.41920 1.000 0.0800 calc R
H11 H Uiso 0.24830 -0.20180 0.30520 1.000 0.0830 calc R
H12 H Uiso 0.29220 -0.09530 0.21270 1.000 0.0670 calc R
H13 H Uiso 0.48330 0.33360 0.23790 1.000 0.0890 calc R
H14 H Uiso 0.58340 0.25930 0.18000 1.000 0.1110 calc R
H15 H Uiso 0.64120 0.09590 0.22000 1.000 0.1190 calc R
H16 H Uiso 0.59950 -0.00520 0.31490 1.000 0.1090 calc R
H21 H Uiso 0.08800 0.31020 0.27390 1.000 0.0650 calc R
H28 H Uiso 0.30880 0.34180 0.10500 1.000 0.0690 calc R
H29 H Uiso 0.40550 0.26410 0.04160 1.000 0.0780 calc R
H30 H Uiso 0.45680 0.09020 0.07730 1.000 0.0810 calc R
H31 H Uiso 0.41680 -0.00120 0.17720 1.000 0.0680 calc R
H32 H Uiso 0.05220 -0.11280 0.24300 1.000 0.0830 calc R
H33 H Uiso 0.08210 -0.17100 0.12930 1.000 0.0980 calc R
H34 H Uiso 0.15260 -0.05430 0.05940 1.000 0.0930 calc R
H35 H Uiso 0.19200 0.12160 0.10210 1.000 0.0720 calc R
H40A H Uiso 0.43720 0.69040 0.53450 1.000 0.1640 calc R
H40B H Uiso 0.38160 0.79480 0.53140 1.000 0.1640 calc R
H40C H Uiso 0.41450 0.74930 0.46010 1.000 0.1640 calc R
H41A H Uiso 0.31500 0.62610 0.54190 1.000 0.1030 calc R
H41B H Uiso 0.29120 0.68680 0.46800 1.000 0.1030 calc R
H45A H Uiso 0.13030 0.61650 0.42310 1.000 0.3180 calc R
H45B H Uiso 0.04290 0.59470 0.41690 1.000 0.3180 calc R
H45C H Uiso 0.07410 0.71980 0.42420 1.000 0.3180 calc R
H46A H Uiso 0.11810 0.70990 0.31990 1.000 0.1890 calc R
H46B H Uiso 0.03240 0.67090 0.31310 1.000 0.1890 calc R
H36 H Uiso 0.18590 0.23950 0.44220 1.000 0.1740 calc R
H43A H Uiso 0.10560 0.38100 0.46840 1.000 0.1820 calc R
H43B H Uiso 0.05310 0.27870 0.48690 1.000 0.1820 calc R
H43C H Uiso 0.07820 0.29420 0.40780 1.000 0.1820 calc R
H8 H Uiso 0.14700 0.09030 0.51660 1.000 0.3540 calc R
H42A H Uiso 0.07180 -0.01630 0.60800 1.000 0.2910 calc R
H42B H Uiso 0.02950 0.06890 0.55410 1.000 0.2910 calc R
H42C H Uiso 0.09400 0.11350 0.60870 1.000 0.2910 calc R
H37 H Uiso 0.16950 0.88240 0.54640 1.000 0.3620 calc R
H44A H Uiso 0.26770 0.91060 0.62080 1.000 0.2750 calc R
H44B H Uiso 0.26400 0.77800 0.63240 1.000 0.2750 calc R
H44C H Uiso 0.19700 0.85570 0.65400 1.000 0.2750 calc R

loop_
_atom_type_symbol
_atom_type_description
_atom_type_scat_dispersion_real
_atom_type_scat_dispersion_imag
_atom_type_scat_source
O O 0.0106 0.0060 'International Tables Vol C Tables 4.2.6.8 and 6.1.1.4'
N N 0.0061 0.0033 'International Tables Vol C Tables 4.2.6.8 and 6.1.1.4'
Cl Cl 0.1484 0.1585 'International Tables Vol C Tables 4.2.6.8 and 6.1.1.4'
H H 0.0000 0.0000 'International Tables Vol C Tables 4.2.6.8 and 6.1.1.4'
C C 0.0033 0.0016 'International Tables Vol C Tables 4.2.6.8 and 6.1.1.4'

loop_
_geom_angle_atom_site_label_1
_geom_angle_atom_site_label_2
_geom_angle_atom_site_label_3
_geom_angle
_geom_angle_publ_flag
C37 O39 C41 116.0(3) yes
C42 O44 C46 117.4(5) yes
C43 O1 H36 109.00 no
C47 O2 H8 109.00 no
C44 O9 H37 109.00 no
N5 N1 C2 104.6(3) yes
N1 N5 C4 112.2(3) yes
N1 N5 C7 118.1(3) yes
C4 N5 C7 129.6(3) yes
N23 N19 C25 117.8(3) yes
C22 N19 C25 129.6(3) yes
N23 N19 C22 112.4(3) yes
N19 N23 C20 104.4(3) yes
C3 C2 C37 129.7(3) no
N1 C2 C3 111.2(3) yes
N1 C2 C37 119.0(3) yes
C2 C3 C4 106.5(3) no
C3 C4 C6 127.4(3) no
N5 C4 C6 127.1(3) yes
N5 C4 C3 105.5(3) yes
C4 C6 C13 116.6(3) no
C4 C6 C17 125.1(4) no
C13 C6 C17 118.1(4) no
N5 C7 C12 122.1(3) yes
C8 C7 C12 121.3(3) no
N5 C7 C8 116.6(3) yes
C7 C8 C9 119.9(4) no
C8 C9 C10 119.9(5) no
C9 C10 C11 120.1(4) no
C10 C11 C12 121.8(4) no
C7 C12 C11 117.0(3) no
C11 C12 C30 117.6(3) no
C7 C12 C30 125.5(3) no
C6 C13 C14 118.9(5) no
C13 C14 C15 121.0(6) no
C14 C15 C16 122.2(6) no
C15 C16 C17 118.6(5) no
Cl18 C17 C6 120.8(3) yes
Cl18 C17 C16 118.1(4) yes
C6 C17 C16 121.0(5) no
C21 C20 C42 129.6(3) no
N23 C20 C42 118.8(3) yes
N23 C20 C21 111.7(3) yes
C20 C21 C22 106.3(3) no
N19 C22 C21 105.2(3) yes
N19 C22 C24 123.5(3) yes
C21 C22 C24 131.1(3) no
C31 C24 C35 117.3(4) no
C22 C24 C35 120.1(3) no
C22 C24 C31 122.7(3) no
N19 C25 C30 121.5(3) yes
C26 C25 C30 121.3(3) no
N19 C25 C26 117.2(3) yes
C25 C26 C27 120.2(4) no
C26 C27 C28 119.2(4) no
C27 C28 C29 120.4(4) no
C28 C29 C30 122.3(4) no
C12 C30 C29 119.8(3) no
C25 C30 C29 116.7(3) no
C12 C30 C25 123.5(3) no
Cl36 C31 C32 117.5(3) yes
C24 C31 C32 121.1(4) no
Cl36 C31 C24 121.4(3) yes
C31 C32 C33 120.1(4) no
C32 C33 C34 120.1(5) no
C33 C34 C35 120.0(5) no
C24 C35 C34 121.5(4) no
O38 C37 O39 124.7(4) yes
O38 C37 C2 124.5(3) yes
O39 C37 C2 110.8(3) yes
O39 C41 C40 108.1(4) yes
O44 C42 C20 110.7(4) yes
O43 C42 C20 125.5(4) yes
O43 C42 O44 123.8(4) yes
O44 C46 C45 100.7(8) yes
C4 C3 H3 127.00 no
C2 C3 H3 127.00 no
C7 C8 H9 120.00 no
C9 C8 H9 120.00 no
C8 C9 H10 120.00 no
C10 C9 H10 120.00 no
C11 C10 H11 120.00 no
C9 C10 H11 120.00 no
C10 C11 H12 119.00 no
C12 C11 H12 119.00 no
C14 C13 H13 121.00 no
C6 C13 H13 121.00 no
C15 C14 H14 120.00 no
C13 C14 H14 119.00 no
C16 C15 H15 119.00 no
C14 C15 H15 119.00 no
C15 C16 H16 121.00 no
C17 C16 H16 121.00 no
C20 C21 H21 127.00 no
C22 C21 H21 127.00 no
C25 C26 H28 120.00 no
C27 C26 H28 120.00 no
C26 C27 H29 120.00 no
C28 C27 H29 120.00 no
C27 C28 H30 120.00 no
C29 C28 H30 120.00 no
C28 C29 H31 119.00 no
C30 C29 H31 119.00 no
C31 C32 H32 120.00 no
C33 C32 H32 120.00 no
C32 C33 H33 120.00 no
C34 C33 H33 120.00 no
C33 C34 H34 120.00 no
C35 C34 H34 120.00 no
C24 C35 H35 119.00 no
C34 C35 H35 119.00 no
H40A C40 H40B 110.00 no
C41 C40 H40B 109.00 no
C41 C40 H40C 109.00 no
H40B C40 H40C 110.00 no
H40A C40 H40C 110.00 no
C41 C40 H40A 109.00 no
C40 C41 H41B 110.00 no
H41A C41 H41B 108.00 no
C40 C41 H41A 110.00 no
O39 C41 H41B 110.00 no
O39 C41 H41A 110.00 no
C46 C45 H45C 109.00 no
C46 C45 H45A 110.00 no
H45B C45 H45C 109.00 no
H45A C45 H45B 109.00 no
C46 C45 H45B 109.00 no
H45A C45 H45C 109.00 no
O44 C46 H46A 112.00 no
O44 C46 H46B 112.00 no
C45 C46 H46A 112.00 no
C45 C46 H46B 112.00 no
H46A C46 H46B 109.00 no
O1 C43 H43C 109.00 no
O1 C43 H43A 109.00 no
O1 C43 H43B 109.00 no
H43B C43 H43C 109.00 no
H43A C43 H43B 109.00 no
H43A C43 H43C 109.00 no
O2 C47 H42B 109.00 no
O2 C47 H42C 110.00 no
O2 C47 H42A 109.00 no
H42A C47 H42C 110.00 no
H42B C47 H42C 109.00 no
H42A C47 H42B 109.00 no
O9 C44 H44A 109.00 no
O9 C44 H44B 109.00 no
O9 C44 H44C 109.00 no
H44A C44 H44B 110.00 no
H44A C44 H44C 109.00 no
H44B C44 H44C 109.00 no

loop_
_geom_bond_atom_site_label_1
_geom_bond_atom_site_label_2
_geom_bond_distance
_geom_bond_publ_flag
Cl18 C17 1.716(5) yes
Cl36 C31 1.730(4) yes
O38 C37 1.203(5) yes
O39 C37 1.331(4) yes
O39 C41 1.453(6) yes
O43 C42 1.191(5) yes
O44 C42 1.322(5) yes
O44 C46 1.539(10) yes
O1 C43 1.394(9) yes
O1 H36 0.8200 no
O2 C47 1.351(15) yes
O2 H8 0.8200 no
O9 C44 1.335(13) yes
O9 H37 0.8200 no
N1 C2 1.337(5) yes
N1 N5 1.355(4) yes
N5 C7 1.437(4) yes
N5 C4 1.374(4) yes
N19 C25 1.436(4) yes
N19 C22 1.379(4) yes
N19 N23 1.351(4) yes
N23 C20 1.335(5) yes
C2 C37 1.475(5) no
C2 C3 1.392(5) no
C3 C4 1.367(5) no
C4 C6 1.471(5) no
C6 C13 1.452(6) no
C6 C17 1.372(6) no
C7 C12 1.394(5) no
C7 C8 1.388(5) no
C8 C9 1.377(7) no
C9 C10 1.376(8) no
C10 C11 1.373(6) no
C11 C12 1.396(5) no
C12 C30 1.495(5) no
C13 C14 1.369(7) no
C14 C15 1.363(9) no
C15 C16 1.354(10) no
C16 C17 1.418(7) no
C20 C42 1.473(6) no
C20 C21 1.391(5) no
C21 C22 1.369(5) no
C22 C24 1.477(5) no
C24 C35 1.400(5) no
C24 C31 1.394(5) no
C25 C30 1.403(5) no
C25 C26 1.388(5) no
C26 C27 1.388(5) no
C27 C28 1.374(6) no
C28 C29 1.374(6) no
C29 C30 1.391(5) no
C31 C32 1.387(7) no
C32 C33 1.374(8) no
C33 C34 1.374(7) no
C34 C35 1.378(7) no
C40 C41 1.473(8) no
C45 C46 1.287(16) no
C3 H3 0.9300 no
C8 H9 0.9300 no
C9 H10 0.9300 no
C10 H11 0.9300 no
C11 H12 0.9300 no
C13 H13 0.9300 no
C14 H14 0.9300 no
C15 H15 0.9300 no
C16 H16 0.9300 no
C21 H21 0.9300 no
C26 H28 0.9300 no
C27 H29 0.9300 no
C28 H30 0.9300 no
C29 H31 0.9300 no
C32 H32 0.9300 no
C33 H33 0.9300 no
C34 H34 0.9300 no
C35 H35 0.9300 no
C40 H40C 0.9600 no
C40 H40A 0.9600 no
C40 H40B 0.9600 no
C41 H41A 0.9700 no
C41 H41B 0.9700 no
C45 H45C 0.9600 no
C45 H45A 0.9600 no
C45 H45B 0.9600 no
C46 H46A 0.9700 no
C46 H46B 0.9700 no
C43 H43A 0.9600 no
C43 H43B 0.9600 no
C43 H43C 0.9600 no
C47 H42C 0.9600 no
C47 H42A 0.9600 no
C47 H42B 0.9600 no
C44 H44A 0.9600 no
C44 H44B 0.9600 no
C44 H44C 0.9600 no

loop_
_geom_contact_atom_site_label_1
_geom_contact_atom_site_label_2
_geom_contact_distance
_geom_contact_site_symmetry_2
_geom_contact_publ_flag
Cl18 N5 3.342(3) . no
Cl18 C7 3.278(4) . no
Cl18 C8 3.477(4) . no
Cl18 Cl18 3.464(3) 3_656 no
Cl36 O1 3.470(6) . no
Cl36 C21 3.216(4) . no
Cl36 C43 3.574(8) . no
Cl36 H21 2.9300 . no
Cl36 H43C 2.9500 . no
Cl36 H42A 3.1400 3_556 no
O1 Cl36 3.470(6) . no
O1 O2 2.660(10) . no
O1 O38 3.137(6) . no
O1 N1 3.023(6) . no
O1 C47 3.264(12) . no
O2 C44 3.260(15) 1_545 no
O2 O1 2.660(10) . no
O2 O9 2.667(14) 1_545 no
O9 C41 3.383(12) . no
O9 O2 2.667(14) 1_565 no
O38 C42 3.353(7) . no
O38 C43 3.294(8) . no
O38 N1 2.811(5) . no
O38 C34 3.316(7) 4_555 no
O38 O1 3.137(6) . no
O43 N23 2.817(5) . no
O43 C15 3.316(7) 2_655 no
O43 C37 3.218(5) . no
O43 C10 3.406(6) 1_565 no
O43 C45 3.274(14) . no
O1 H8 1.8700 . no
O2 H37 1.8900 1_545 no
O9 H41B 2.8700 . no
O9 H10 2.6800 1_565 no
O38 H41A 2.5900 . no
O38 H45A 2.7600 . no
O38 H43A 2.6600 . no
O38 H34 2.6300 4_555 no
O38 H35 2.9000 4_555 no
O38 H41B 2.7000 . no
O38 H36 2.8900 . no
O39 H3 2.7200 . no
O43 H44C 2.9100 4_564 no
O43 H15 2.4500 2_655 no
O43 H46A 2.4000 . no
O43 H45A 2.8400 . no
O43 H11 2.4900 1_565 no
O44 H21 2.7100 . no
N1 O1 3.023(6) . no
N1 O38 2.811(5) . no
N1 N23 3.160(5) . no
N1 C20 3.329(5) . no
N5 N19 3.131(4) . no
N5 C25 3.301(5) . no
N5 Cl18 3.342(3) . no
N19 C7 3.249(5) . no
N19 N5 3.131(4) . no
N23 O43 2.817(5) . no
N23 C2 3.351(5) . no
N23 N1 3.160(5) . no
N1 H9 2.6800 . no
N1 H36 2.2600 . no
N19 H35 2.8400 . no
N23 H28 2.7600 . no
C2 N23 3.351(5) . no
C2 C27 3.496(6) 4_555 no
C4 C25 3.530(5) . no
C4 C30 3.299(5) . no
C6 C30 3.189(5) . no
C6 C12 3.393(5) . no
C6 C29 3.383(6) . no
C7 N19 3.249(5) . no
C7 Cl18 3.278(4) . no
C7 C22 3.505(5) . no
C7 C17 3.496(5) . no
C8 Cl18 3.477(4) . no
C10 C14 3.592(7) 2_645 no
C10 O43 3.406(6) 1_545 no
C11 C14 3.599(7) 2_645 no
C11 C31 3.487(5) . no
C11 C35 3.533(6) . no
C11 C24 3.374(5) . no
C12 C22 3.290(5) . no
C12 C24 3.228(5) . no
C12 C6 3.393(5) . no
C12 C35 3.587(5) . no
C13 C28 3.485(7) . no
C13 C30 3.494(6) . no
C13 C29 3.372(7) . no
C14 C28 3.455(7) . no
C14 C10 3.592(7) 2_655 no
C14 C11 3.599(7) 2_655 no
C15 O43 3.316(7) 2_645 no
C17 C7 3.496(5) . no
C20 N1 3.329(5) . no
C21 Cl36 3.216(4) . no
C22 C7 3.505(5) . no
C22 C12 3.290(5) . no
C24 C30 3.383(5) . no
C24 C12 3.228(5) . no
C24 C11 3.374(5) . no
C25 C35 3.116(5) . no
C25 C4 3.530(5) . no
C25 N5 3.301(5) . no
C27 C37 3.594(6) 4_554 no
C27 C2 3.496(6) 4_554 no
C28 C37 3.571(5) 4_554 no
C28 C13 3.485(7) . no
C28 C14 3.455(7) . no
C29 C6 3.383(6) . no
C29 C13 3.372(7) . no
C30 C6 3.189(5) . no
C30 C4 3.299(5) . no
C30 C13 3.494(6) . no
C30 C24 3.383(5) . no
C30 C35 3.337(5) . no
C31 C11 3.487(5) . no
C34 O38 3.316(7) 4_554 no
C35 C25 3.116(5) . no
C35 C12 3.587(5) . no
C35 C30 3.337(5) . no
C35 C11 3.533(6) . no
C37 O43 3.218(5) . no
C37 C28 3.571(5) 4_555 no
C37 C42 3.529(6) . no
C37 C27 3.594(6) 4_555 no
C41 O9 3.383(12) . no
C42 O38 3.353(7) . no
C42 C37 3.529(6) . no
C43 O38 3.294(8) . no
C43 Cl36 3.574(8) . no
C44 O2 3.260(15) 1_565 no
C45 O43 3.274(14) . no
C47 O1 3.264(12) . no
C3 H13 2.9900 . no
C10 H14 3.0100 2_645 no
C11 H31 2.8700 . no
C16 H44A 3.0900 3_666 no
C16 H13 2.9300 2_645 no
C21 H43C 3.0100 . no
C21 H42C 2.9700 4_554 no
C25 H35 2.6700 . no
C26 H16 3.0800 2_655 no
C26 H35 3.0400 . no
C29 H12 2.8400 . no
C31 H46B 3.0100 2_545 no
C42 H45A 2.7700 . no
C42 H44C 3.0800 4_564 no
C43 H8 2.8500 . no
C47 H37 2.6500 1_545 no
H3 O39 2.7200 . no
H8 H37 2.5200 1_545 no
H8 H36 2.3500 . no
H8 C43 2.8500 . no
H8 O1 1.8700 . no
H9 N1 2.6800 . no
H10 H41B 2.5300 1_545 no
H10 O9 2.6800 1_545 no
H11 H46A 2.5600 1_545 no
H11 O43 2.4900 1_545 no
H12 H31 2.5900 . no
H12 C29 2.8400 . no
H13 C3 2.9900 . no
H13 H16 2.5500 2_655 no
H13 C16 2.9300 2_655 no
H14 H40C 2.6000 2_645 no
H14 C10 3.0100 2_655 no
H15 O43 2.4500 2_645 no
H16 H13 2.5500 2_645 no
H16 C26 3.0800 2_645 no
H21 H43C 2.5000 . no
H21 Cl36 2.9300 . no
H21 O44 2.7100 . no
H28 N23 2.7600 . no
H31 C11 2.8700 . no
H31 H12 2.5900 . no
H34 O38 2.6300 4_554 no
H35 O38 2.9000 4_554 no
H35 N19 2.8400 . no
H35 C25 2.6700 . no
H35 C26 3.0400 . no
H36 N1 2.2600 . no
H36 H8 2.3500 . no
H36 O38 2.8900 . no
H37 H42A 2.4400 1_565 no
H37 H8 2.5200 1_565 no
H37 C47 2.6500 1_565 no
H37 O2 1.8900 1_565 no
H40C H14 2.6000 2_655 no
H41A O38 2.5900 . no
H41B H10 2.5300 1_565 no
H41B O38 2.7000 . no
H41B O9 2.8700 . no
H42A H37 2.4400 1_545 no
H42A Cl36 3.1400 3_556 no
H42C C21 2.9700 4_555 no
H43A O38 2.6600 . no
H43C H21 2.5000 . no
H43C Cl36 2.9500 . no
H43C C21 3.0100 . no
H44A C16 3.0900 3_666 no
H44C O43 2.9100 4_565 no
H44C C42 3.0800 4_565 no
H45A C42 2.7700 . no
H45A O43 2.8400 . no
H45A O38 2.7600 . no
H46A O43 2.4000 . no
H46A H11 2.5600 1_565 no
H46B C31 3.0100 2_555 no

loop_
_geom_hbond_atom_site_label_D
_geom_hbond_atom_site_label_H
_geom_hbond_atom_site_label_A
_geom_hbond_distance_DH
_geom_hbond_distance_HA
_geom_hbond_distance_DA
_geom_hbond_angle_DHA
_geom_hbond_site_symmetry_A
_geom_hbond_publ_flag
O2 H8 O1 0.8200 1.8700 2.660(10) 161.00 . yes
O1 H36 N1 0.8200 2.2600 3.023(6) 155.00 . yes
O9 H37 O2 0.8200 1.8900 2.667(14) 158.00 1_565 yes
C10 H11 O43 0.9300 2.4900 3.406(6) 167.00 1_545 yes
C15 H15 O43 0.9300 2.4500 3.316(7) 156.00 2_645 yes

loop_
_geom_torsion_atom_site_label_1
_geom_torsion_atom_site_label_2
_geom_torsion_atom_site_label_3
_geom_torsion_atom_site_label_4
_geom_torsion
_geom_torsion_publ_flag
C41 O39 C37 C2 180.0(3) no
C37 O39 C41 C40 175.3(4) no
C41 O39 C37 O38 -0.6(6) no
C42 O44 C46 C45 -104.3(9) no
C46 O44 C42 O43 12.8(9) no
C46 O44 C42 C20 -168.2(6) no
C2 N1 N5 C7 177.8(3) no
C2 N1 N5 C4 1.4(4) no
N5 N1 C2 C37 -179.1(3) no
N5 N1 C2 C3 -0.6(4) no
N1 N5 C4 C6 178.2(3) no
C7 N5 C4 C3 -177.5(3) no
C4 N5 C7 C8 124.7(4) no
C7 N5 C4 C6 2.4(6) no
C4 N5 C7 C12 -54.9(5) no
N1 N5 C4 C3 -1.7(4) no
N1 N5 C7 C12 129.5(3) no
N1 N5 C7 C8 -51.0(4) no
C25 N19 N23 C20 177.0(3) no
C22 N19 C25 C30 -59.8(5) no
C22 N19 N23 C20 1.4(4) no
C25 N19 C22 C21 -176.3(3) no
C22 N19 C25 C26 118.1(4) no
N23 N19 C25 C30 125.5(4) no
N23 N19 C22 C24 174.7(3) no
N23 N19 C25 C26 -56.6(4) no
C25 N19 C22 C24 -0.2(6) no
N23 N19 C22 C21 -1.4(4) no
N19 N23 C20 C21 -0.9(4) no
N19 N23 C20 C42 179.2(4) no
C3 C2 C37 O38 178.9(4) no
C37 C2 C3 C4 178.0(4) no
N1 C2 C37 O39 176.6(3) no
N1 C2 C37 O38 -2.8(6) no
N1 C2 C3 C4 -0.4(4) no
C3 C2 C37 O39 -1.7(6) no
C2 C3 C4 N5 1.2(4) no
C2 C3 C4 C6 -178.7(3) no
C3 C4 C6 C17 119.8(5) no
N5 C4 C6 C17 -60.1(6) no
C3 C4 C6 C13 -54.5(5) no
N5 C4 C6 C13 125.6(4) no
C4 C6 C17 C16 -175.6(4) no
C13 C6 C17 Cl18 174.6(3) no
C4 C6 C17 Cl18 0.4(6) no
C4 C6 C13 C14 177.8(4) no
C13 C6 C17 C16 -1.4(7) no
C17 C6 C13 C14 3.2(7) no
N5 C7 C12 C11 176.3(3) no
C8 C7 C12 C11 -3.3(5) no
C8 C7 C12 C30 176.7(3) no
N5 C7 C12 C30 -3.7(5) no
N5 C7 C8 C9 -178.1(4) no
C12 C7 C8 C9 1.4(6) no
C7 C8 C9 C10 1.1(7) no
C8 C9 C10 C11 -1.7(7) no
C9 C10 C11 C12 -0.3(6) no
C10 C11 C12 C30 -177.3(3) no
C10 C11 C12 C7 2.7(5) no
C7 C12 C30 C29 125.0(4) no
C11 C12 C30 C29 -55.1(5) no
C7 C12 C30 C25 -57.3(5) no
C11 C12 C30 C25 122.7(4) no
C6 C13 C14 C15 -3.2(8) no
C13 C14 C15 C16 1.3(10) no
C14 C15 C16 C17 0.5(10) no
C15 C16 C17 C6 -0.4(8) no
C15 C16 C17 Cl18 -176.5(5) no
C21 C20 C42 O44 -5.4(7) no
N23 C20 C21 C22 0.1(4) no
N23 C20 C42 O43 -6.5(7) no
N23 C20 C42 O44 174.5(4) no
C21 C20 C42 O43 173.7(5) no
C42 C20 C21 C22 180.0(4) no
C20 C21 C22 C24 -174.9(4) no
C20 C21 C22 N19 0.7(4) no
N19 C22 C24 C31 138.9(4) no
C21 C22 C24 C35 132.3(4) no
N19 C22 C24 C35 -42.7(5) no
C21 C22 C24 C31 -46.2(6) no
C35 C24 C31 C32 0.3(5) no
C35 C24 C31 Cl36 178.8(3) no
C31 C24 C35 C34 -1.1(6) no
C22 C24 C31 Cl36 -2.7(5) no
C22 C24 C35 C34 -179.6(4) no
C22 C24 C31 C32 178.8(3) no
N19 C25 C26 C27 -177.7(3) no
N19 C25 C30 C12 -1.7(5) no
N19 C25 C30 C29 176.1(3) no
C30 C25 C26 C27 0.2(6) no
C26 C25 C30 C29 -1.7(5) no
C26 C25 C30 C12 -179.5(3) no
C25 C26 C27 C28 1.5(6) no
C26 C27 C28 C29 -1.5(6) no
C27 C28 C29 C30 -0.1(6) no
C28 C29 C30 C12 179.6(3) no
C28 C29 C30 C25 1.7(6) no
Cl36 C31 C32 C33 -178.2(4) no
C24 C31 C32 C33 0.4(6) no
C31 C32 C33 C34 -0.3(7) no
C32 C33 C34 C35 -0.5(8) no
C33 C34 C35 C24 1.2(7) no
